data_4127473
loop_
_publ_author_name
'Falcone, Marta'
'Scopelliti, Rosario'
'Mazzanti, Marinella'

_publ_section_title
;
 CO<sub>2</sub> and CO/H<sub>2</sub> Conversion to Methoxide by a
 Uranium(IV) Hydride.
;
_journal_issue 24
_journal_name_full 'Journal of the American Chemical Society'
_journal_page_first 9570
_journal_page_last 9577
_journal_paper_doi 10.1021/jacs.9b02235
_journal_volume 141
_journal_year 2019
_chemical_formula_moiety 'C73 H162 K2 O26 Si6 U2'
_chemical_formula_sum 'C73 H162 K2 O26 Si6 U2'
_chemical_formula_weight 2178.82
_space_group_crystal_system monoclinic
_space_group_IT_number 14
_space_group_name_Hall '-P 2yn'
_space_group_name_H-M_alt 'P 1 21/n 1'
_symmetry_space_group_name_Hall '-P 2yn'
_symmetry_space_group_name_H-M 'P 1 21/n 1'
_atom_sites_solution_hydrogens geom
_atom_sites_solution_primary dual
_atom_sites_solution_secondary difmap
_audit_creation_method SHELXL-2018/3
_cell_angle_alpha 90
_cell_angle_beta 91.5652(8)
_cell_angle_gamma 90
_cell_formula_units_Z 2
_cell_length_a 14.26268(13)
_cell_length_b 17.70163(18)
_cell_length_c 21.97679(18)
_cell_measurement_reflns_used 29871
_cell_measurement_temperature 140.01(10)
_cell_measurement_theta_max 76.4990
_cell_measurement_theta_min 4.3900
_cell_volume 5546.47(9)
_computing_cell_refinement 'CrysAlisPro 1.171.38.46 (Rigaku OD, 2015)'
_computing_data_collection 'CrysAlisPro 1.171.38.46 (Rigaku OD, 2015)'
_computing_data_reduction 'CrysAlisPro 1.171.38.46 (Rigaku OD, 2015)'
_computing_molecular_graphics 'Mercury 4.0.0 (CCDC, 2018)'
_computing_publication_material 'CIFTab (Sheldrick, 2015)'
_computing_structure_refinement 'SHELXL-2018/3 (Sheldrick, 2018)'
_computing_structure_solution 'SHELXT (Sheldrick, 2015)'
_diffrn_ambient_environment N~2~
_diffrn_ambient_temperature 140.01(10)
_diffrn_detector 'CCD plate'
_diffrn_detector_area_resol_mean 10.2665
_diffrn_detector_type Atlas
_diffrn_measured_fraction_theta_full 1.000
_diffrn_measured_fraction_theta_max 0.994
_diffrn_measurement_details
;
List of Runs (angles in degrees, time in seconds):

  # Type    Start    End  Width  t~exp~   \w     \q     \k     \f   Frames
--------------------------------------------------------------------------
  1  \w    -67.00  30.00   1.00    1.00    --  -43.01  57.00  30.00   97
  2  \w    -59.00 -11.00   1.00    1.00    --  -43.01  37.00-180.00   48
  3  \w   -109.00 -17.00   1.00    1.00    --  -43.01 -57.00-120.00   92
  4  \w     13.00  81.00   1.00    1.00    --   43.01 -99.00-150.00   68
  5  \w     52.00  78.00   1.00    4.00    --  112.00 -77.00-180.00   26
  6  \w     83.00 108.00   1.00    4.00    --  112.00 -77.00-180.00   25
  7  \w     70.00 116.00   1.00    4.00    --  112.00-111.00-150.00   46
  8  \w     50.00 114.00   1.00    4.00    --  112.00-111.00 -60.00   64
  9  \w     70.00 113.00   1.00    4.00    --  112.00-111.00  30.00   43
 10  \w     68.00  94.00   1.00    4.00    --  112.00-111.00  60.00   26
 11  \w     56.00  89.00   1.00    4.00    --  112.00 -94.00 -30.00   33
 12  \w     40.00 115.00   1.00    4.00    --  112.00-111.00-120.00   75
 13  \w     39.00 112.00   1.00    4.00    --  112.00 -45.00 -60.00   73
 14  \w     94.00 178.00   1.00    4.00    --  112.00  30.00  30.00   84
 15  \w    134.00 173.00   1.00    4.00    --  112.00  61.00 -60.00   39
 16  \w    136.00 173.00   1.00    4.00    --  112.00  61.00-120.00   37
 17  \w    152.00 177.00   1.00    4.00    --  112.00  61.00-180.00   25
 18  \w    102.00 129.00   1.00    4.00    --  112.00  61.00-120.00   27
 19  \w     95.00 167.00   1.00    4.00    --  112.00  45.00 -30.00   72
 20  \w    118.00 146.00   1.00    4.00    --  112.00 111.00  90.00   28
 21  \w    113.00 178.00   1.00    4.00    --  112.00 111.00   0.00   65
 22  \w    101.00 157.00   1.00    4.00    --  112.00 111.00-150.00   56
 23  \w     84.00 169.00   1.00    4.00    --  112.00  61.00 -90.00   85
 24  \w     84.00 112.00   1.00    4.00    --  112.00  61.00 -60.00   28
 25  \w     85.00 140.00   1.00    4.00    --  112.00  61.00-180.00   55
 26  \w     29.00  55.00   1.00    4.00    --  112.00 -94.00-120.00   26
 27  \w     38.00  92.00   1.00    4.00    --  112.00-111.00-180.00   54
 28  \w     39.00 116.00   1.00    4.00    --  112.00-111.00 -30.00   77
 29  \w     36.00 115.00   1.00    4.00    --  112.00-111.00  90.00   79
 30  \w     43.00 116.00   1.00    4.00    --  112.00-111.00 150.00   73
 31  \w     30.00  89.00   1.00    4.00    --  112.00 -94.00  90.00   59
 32  \w    -86.00  -7.00   1.00    1.00    --  -43.01 125.00  60.00   79
 33  \w   -123.00 -87.00   1.00    1.00    --  -43.01 -99.00  30.00   36
;
_diffrn_measurement_device 'four-circle diffractometer'
_diffrn_measurement_device_type 'SuperNova, Dual, Cu at zero, Atlas'
_diffrn_measurement_method '\w scans'
_diffrn_radiation_monochromator mirror
_diffrn_radiation_probe x-ray
_diffrn_radiation_type 'Cu K\a'
_diffrn_radiation_wavelength 1.54184
_diffrn_reflns_av_R_equivalents 0.0348
_diffrn_reflns_av_unetI/netI 0.0239
_diffrn_reflns_Laue_measured_fraction_full 1.000
_diffrn_reflns_Laue_measured_fraction_max 0.994
_diffrn_reflns_limit_h_max 15
_diffrn_reflns_limit_h_min -17
_diffrn_reflns_limit_k_max 22
_diffrn_reflns_limit_k_min -21
_diffrn_reflns_limit_l_max 27
_diffrn_reflns_limit_l_min -27
_diffrn_reflns_number 62550
_diffrn_reflns_point_group_measured_fraction_full 1.000
_diffrn_reflns_point_group_measured_fraction_max 0.994
_diffrn_reflns_theta_full 67.684
_diffrn_reflns_theta_max 76.768
_diffrn_reflns_theta_min 3.649
_diffrn_source 'micro-focus sealed X-ray tube'
_diffrn_source_type 'SuperNova (Cu) X-ray Source'
_exptl_absorpt_coefficient_mu 9.923
_exptl_absorpt_correction_T_max 0.562
_exptl_absorpt_correction_T_min 0.156
_exptl_absorpt_correction_type gaussian
_exptl_absorpt_process_details
;
CrysAlisPro 1.171.38.46 (Rigaku Oxford Diffraction, 2015)
Numerical absorption correction based on gaussian integration over
a multifaceted crystal model.
Empirical absorption correction using spherical harmonics,
 implemented in SCALE3 ABSPACK scaling algorithm.
;
_exptl_crystal_colour 'clear pale yellow'
_exptl_crystal_density_diffrn 1.305
_exptl_crystal_description prism
_exptl_crystal_F_000 2228
_exptl_crystal_size_max 0.268
_exptl_crystal_size_mid 0.195
_exptl_crystal_size_min 0.171
_refine_diff_density_max 2.621
_refine_diff_density_min -2.834
_refine_diff_density_rms 0.134
_refine_ls_extinction_coef 0.000066(17)
_refine_ls_extinction_expression Fc^*^=kFc[1+0.001xFc^2^\l^3^/sin(2\q)]^-1/4^
_refine_ls_extinction_method 'SHELXL-2018/3 (Sheldrick 2018)'
_refine_ls_goodness_of_fit_ref 1.038
_refine_ls_hydrogen_treatment constr
_refine_ls_matrix_type full
_refine_ls_number_parameters 534
_refine_ls_number_reflns 11623
_refine_ls_number_restraints 960
_refine_ls_restrained_S_all 1.083
_refine_ls_R_factor_all 0.0556
_refine_ls_R_factor_gt 0.0532
_refine_ls_shift/su_max 0.001
_refine_ls_shift/su_mean 0.000
_refine_ls_structure_factor_coef Fsqd
_refine_ls_weighting_details 'w=1/[\s^2^(Fo^2^)+(0.0801P)^2^+20.7608P] where P=(Fo^2^+2Fc^2^)/3'
_refine_ls_weighting_scheme calc
_refine_ls_wR_factor_gt 0.1430
_refine_ls_wR_factor_ref 0.1460
_reflns_Friedel_coverage 0.000
_reflns_number_gt 10895
_reflns_number_total 11623
_reflns_threshold_expression 'I > 2\s(I)'
_cod_data_source_file ja9b02235_si_002.cif
_cod_data_source_block mf457
_cod_database_code 4127473
_shelx_shelxl_version_number 2018/3
_shelx_space_group_comment
;
The symmetry employed for this shelxl refinement is uniquely defined
by the following loop, which should always be used as a source of
symmetry information in preference to the above space-group names.
They are only intended as comments.
;
_shelx_estimated_absorpt_t_min 0.176
_shelx_estimated_absorpt_t_max 0.282

loop_
_space_group_symop_operation_xyz
'x, y, z'
'-x+1/2, y+1/2, -z+1/2'
'-x, -y, -z'
'x-1/2, -y-1/2, z-1/2'

loop_
_atom_site_label
_atom_site_type_symbol
_atom_site_fract_x
_atom_site_fract_y
_atom_site_fract_z
_atom_site_U_iso_or_equiv
_atom_site_adp_type
_atom_site_occupancy
_atom_site_site_symmetry_order
_atom_site_calc_flag
_atom_site_refinement_flags_posn
_atom_site_refinement_flags_adp
_atom_site_refinement_flags_occupancy
_atom_site_disorder_assembly
_atom_site_disorder_group
U1 U 0.52130(2) 0.56627(2) 0.44270(2) 0.04613(9) Uani 1 1 d . . . . .
K1 K 0.57579(9) 0.68374(7) 0.31666(6) 0.0490(3) Uani 1 1 d . . . . .
Si1 Si 0.40596(17) 0.55224(18) 0.28464(13) 0.0858(7) Uani 1 1 d . . . . .
Si2 Si 0.49587(17) 0.77916(11) 0.44286(9) 0.0652(5) Uani 1 1 d . . . . .
Si3 Si 0.76309(12) 0.58219(12) 0.37778(11) 0.0642(5) Uani 1 1 d . . . . .
O1 O 0.4630(4) 0.5589(3) 0.3479(2) 0.0618(12) Uani 1 1 d . . . . .
O2 O 0.4484(5) 0.6189(4) 0.2427(3) 0.0921(17) Uani 1 1 d . U . . .
O3 O 0.2965(5) 0.5699(8) 0.2881(6) 0.182(4) Uani 1 1 d . U . . .
O4 O 0.4135(7) 0.4695(6) 0.2530(4) 0.124(2) Uani 1 1 d . U . . .
O21 O 0.4944(5) 0.6897(3) 0.4372(2) 0.0733(15) Uani 1 1 d . . . . .
O22 O 0.5586(8) 0.8123(6) 0.4989(4) 0.138(3) Uani 1 1 d D U . . .
O23 O 0.5472(5) 0.8073(3) 0.3814(3) 0.0889(16) Uani 1 1 d D U . . .
O24 O 0.3952(6) 0.8176(4) 0.4483(4) 0.113(2) Uani 1 1 d D U . . .
O41 O 0.6638(3) 0.5865(3) 0.4090(2) 0.0529(9) Uani 1 1 d . . . . .
O42 O 0.7498(3) 0.6301(3) 0.3145(3) 0.0644(11) Uani 1 1 d . U . . .
O43 O 0.7918(5) 0.4970(4) 0.3560(4) 0.0983(19) Uani 1 1 d . U . . .
O44 O 0.8513(5) 0.6125(5) 0.4173(4) 0.122(2) Uani 1 1 d . U . . .
O45 O 0.5126(9) 0.4446(6) 0.4618(4) 0.070(3) Uani 0.5 1 d . U P A 1
O46 O 0.4208(11) 0.5364(9) 0.5074(7) 0.100(4) Uani 0.5 1 d . U P A 2
C1 C 0.4168(7) 0.6498(6) 0.1839(4) 0.113(2) Uani 1 1 d D U . . .
C2 C 0.5041(9) 0.6829(8) 0.1552(5) 0.130(3) Uani 1 1 d D U . . .
H2A H 0.487098 0.704572 0.115402 0.195 Uiso 1 1 calc R U . . .
H2B H 0.530601 0.722399 0.181748 0.195 Uiso 1 1 calc R U . . .
H2C H 0.550710 0.642830 0.150091 0.195 Uiso 1 1 calc R U . . .
C3 C 0.3441(9) 0.7105(8) 0.1975(6) 0.142(4) Uani 1 1 d D U . . .
H3A H 0.320720 0.732942 0.159295 0.213 Uiso 1 1 calc R U . . .
H3B H 0.291747 0.687600 0.218911 0.213 Uiso 1 1 calc R U . . .
H3C H 0.373121 0.749772 0.223178 0.213 Uiso 1 1 calc R U . . .
C4 C 0.3738(9) 0.5871(8) 0.1440(5) 0.135(4) Uani 1 1 d D U . . .
H4A H 0.352873 0.608315 0.104777 0.202 Uiso 1 1 calc R U . . .
H4B H 0.421003 0.547924 0.137336 0.202 Uiso 1 1 calc R U . . .
H4C H 0.320162 0.564921 0.164452 0.202 Uiso 1 1 calc R U . . .
C5 C 0.2173(9) 0.5403(11) 0.3107(8) 0.198(4) Uani 1 1 d D U . . .
C6 C 0.1437(11) 0.5916(12) 0.3364(9) 0.226(6) Uani 1 1 d D U . . .
H6A H 0.091284 0.561092 0.350607 0.339 Uiso 1 1 calc R U . . .
H6B H 0.171045 0.620416 0.370510 0.339 Uiso 1 1 calc R U . . .
H6C H 0.120919 0.626460 0.304649 0.339 Uiso 1 1 calc R U . . .
C7 C 0.1637(12) 0.4930(13) 0.2665(9) 0.229(6) Uani 1 1 d D U . . .
H7A H 0.107393 0.473424 0.285672 0.343 Uiso 1 1 calc R U . . .
H7B H 0.145267 0.523552 0.230948 0.343 Uiso 1 1 calc R U . . .
H7C H 0.202785 0.450721 0.253622 0.343 Uiso 1 1 calc R U . . .
C8 C 0.2402(11) 0.4901(12) 0.3631(9) 0.213(5) Uani 1 1 d D U . . .
H8A H 0.182150 0.469085 0.378900 0.319 Uiso 1 1 calc R U . . .
H8B H 0.280674 0.448893 0.349781 0.319 Uiso 1 1 calc R U . . .
H8C H 0.272807 0.519207 0.395128 0.319 Uiso 1 1 calc R U . . .
C9 C 0.4916(12) 0.4162(9) 0.2465(5) 0.134(3) Uani 1 1 d D U . . .
C10 C 0.4694(13) 0.3710(9) 0.1902(6) 0.159(4) Uani 1 1 d D U . . .
H10A H 0.519579 0.334275 0.183807 0.238 Uiso 1 1 calc R U . . .
H10B H 0.409882 0.344180 0.195073 0.238 Uiso 1 1 calc R U . . .
H10C H 0.464041 0.404888 0.155081 0.238 Uiso 1 1 calc R U . . .
C11 C 0.4919(13) 0.3685(9) 0.3020(6) 0.158(4) Uani 1 1 d D U . . .
H11A H 0.542884 0.331507 0.300220 0.237 Uiso 1 1 calc R U . . .
H11B H 0.501143 0.400441 0.338034 0.237 Uiso 1 1 calc R U . . .
H11C H 0.431777 0.341946 0.304283 0.237 Uiso 1 1 calc R U . . .
C12 C 0.5814(10) 0.4579(9) 0.2413(6) 0.134(4) Uani 1 1 d D U . . .
H12A H 0.632917 0.421740 0.237013 0.201 Uiso 1 1 calc R U . . .
H12B H 0.577957 0.490846 0.205494 0.201 Uiso 1 1 calc R U . . .
H12C H 0.592680 0.488470 0.277920 0.201 Uiso 1 1 calc R U . . .
C21 C 0.5255(11) 0.8103(8) 0.5611(6) 0.159(3) Uani 1 1 d D U . . .
C22 C 0.4512(11) 0.7530(9) 0.5802(7) 0.164(4) Uani 1 1 d D U . . .
H22A H 0.437882 0.760109 0.623286 0.246 Uiso 1 1 calc R U . . .
H22B H 0.393646 0.760633 0.555577 0.246 Uiso 1 1 calc R U . . .
H22C H 0.474708 0.701665 0.573781 0.246 Uiso 1 1 calc R U . . .
C23 C 0.6154(12) 0.7928(11) 0.5925(9) 0.187(5) Uani 1 1 d D U . . .
H23A H 0.605893 0.789222 0.636389 0.280 Uiso 1 1 calc R U . . .
H23B H 0.639308 0.744544 0.577504 0.280 Uiso 1 1 calc R U . . .
H23C H 0.660713 0.832915 0.584453 0.280 Uiso 1 1 calc R U . . .
C24 C 0.4875(13) 0.8866(9) 0.5736(8) 0.187(5) Uani 1 1 d D U . . .
H24A H 0.464233 0.888214 0.615145 0.280 Uiso 1 1 calc R U . . .
H24B H 0.537241 0.924327 0.569395 0.280 Uiso 1 1 calc R U . . .
H24C H 0.435984 0.897758 0.544590 0.280 Uiso 1 1 calc R U . . .
C25 C 0.5771(7) 0.8807(5) 0.3629(4) 0.1016(19) Uani 1 1 d D U . . .
C26 C 0.4978(13) 0.9385(10) 0.3769(10) 0.108(3) Uani 0.518(11) 1 d D U P B 1
H26A H 0.437034 0.917576 0.363553 0.163 Uiso 0.518(11) 1 calc R U P B 1
H26B H 0.497466 0.948260 0.420792 0.163 Uiso 0.518(11) 1 calc R U P B 1
H26C H 0.509145 0.985817 0.355196 0.163 Uiso 0.518(11) 1 calc R U P B 1
C27 C 0.6048(17) 0.9267(10) 0.4221(8) 0.108(3) Uani 0.482(11) 1 d D U P B 2
H27A H 0.647842 0.896569 0.447774 0.162 Uiso 0.482(11) 1 calc R U P B 2
H27B H 0.635509 0.973947 0.410757 0.162 Uiso 0.482(11) 1 calc R U P B 2
H27C H 0.548166 0.938107 0.444685 0.162 Uiso 0.482(11) 1 calc R U P B 2
C28 C 0.6686(12) 0.9066(12) 0.3809(9) 0.111(3) Uani 0.518(11) 1 d D U P B 1
H28A H 0.678451 0.957460 0.364723 0.167 Uiso 0.518(11) 1 calc R U P B 1
H28B H 0.674215 0.907740 0.425404 0.167 Uiso 0.518(11) 1 calc R U P B 1
H28C H 0.715780 0.872203 0.364853 0.167 Uiso 0.518(11) 1 calc R U P B 1
C29 C 0.6749(12) 0.8673(12) 0.3356(9) 0.105(3) Uani 0.482(11) 1 d D U P B 2
H29A H 0.714121 0.838358 0.364477 0.157 Uiso 0.482(11) 1 calc R U P B 2
H29B H 0.667529 0.839032 0.297404 0.157 Uiso 0.482(11) 1 calc R U P B 2
H29C H 0.704682 0.916061 0.327596 0.157 Uiso 0.482(11) 1 calc R U P B 2
C30 C 0.5657(15) 0.8764(10) 0.2909(7) 0.104(3) Uani 0.518(11) 1 d D U P B 1
H30A H 0.502501 0.858554 0.279792 0.156 Uiso 0.518(11) 1 calc R U P B 1
H30B H 0.575411 0.926645 0.273517 0.156 Uiso 0.518(11) 1 calc R U P B 1
H30C H 0.612190 0.841237 0.275083 0.156 Uiso 0.518(11) 1 calc R U P B 1
C31 C 0.5145(15) 0.9225(11) 0.3242(9) 0.108(3) Uani 0.482(11) 1 d D U P B 2
H31A H 0.542578 0.971489 0.314727 0.163 Uiso 0.482(11) 1 calc R U P B 2
H31B H 0.502454 0.894300 0.286455 0.163 Uiso 0.482(11) 1 calc R U P B 2
H31C H 0.455290 0.930516 0.344910 0.163 Uiso 0.482(11) 1 calc R U P B 2
C32 C 0.3048(9) 0.8037(7) 0.4209(6) 0.135(3) Uani 1 1 d D U . . .
C33 C 0.3138(9) 0.7703(9) 0.3565(6) 0.140(4) Uani 1 1 d D U . . .
H33A H 0.251076 0.761209 0.338604 0.210 Uiso 1 1 calc R U . . .
H33B H 0.347594 0.805863 0.330920 0.210 Uiso 1 1 calc R U . . .
H33C H 0.348307 0.722451 0.359014 0.210 Uiso 1 1 calc R U . . .
C34 C 0.2539(11) 0.8811(9) 0.4192(9) 0.166(4) Uani 1 1 d D U . . .
H34A H 0.191109 0.874883 0.400662 0.249 Uiso 1 1 calc R U . . .
H34B H 0.248637 0.900417 0.460730 0.249 Uiso 1 1 calc R U . . .
H34C H 0.289840 0.916907 0.395040 0.249 Uiso 1 1 calc R U . . .
C35 C 0.2581(12) 0.7460(10) 0.4622(8) 0.163(4) Uani 1 1 d D U . . .
H35A H 0.195355 0.733965 0.445663 0.244 Uiso 1 1 calc R U . . .
H35B H 0.296071 0.699816 0.464088 0.244 Uiso 1 1 calc R U . . .
H35C H 0.253058 0.767106 0.503155 0.244 Uiso 1 1 calc R U . . .
C41 C 0.8075(6) 0.6384(5) 0.2616(4) 0.0857(17) Uani 1 1 d D U . . .
C42 C 0.7797(8) 0.7121(6) 0.2307(5) 0.106(3) Uani 1 1 d D U . . .
H42A H 0.817602 0.719396 0.194624 0.158 Uiso 1 1 calc R U . . .
H42B H 0.713185 0.710285 0.218464 0.158 Uiso 1 1 calc R U . . .
H42C H 0.790534 0.754142 0.259036 0.158 Uiso 1 1 calc R U . . .
C43 C 0.7756(9) 0.5766(6) 0.2148(6) 0.107(3) Uani 1 1 d D U . . .
H43A H 0.813222 0.580471 0.178335 0.160 Uiso 1 1 calc R U . . .
H43B H 0.784251 0.526455 0.233106 0.160 Uiso 1 1 calc R U . . .
H43C H 0.709189 0.583922 0.203691 0.160 Uiso 1 1 calc R U . . .
C44 C 0.9078(7) 0.6331(9) 0.2752(6) 0.124(3) Uani 1 1 d D U . . .
H44A H 0.942321 0.639195 0.237577 0.186 Uiso 1 1 calc R U . . .
H44B H 0.926432 0.672984 0.304046 0.186 Uiso 1 1 calc R U . . .
H44C H 0.922187 0.583644 0.293166 0.186 Uiso 1 1 calc R U . . .
C45 C 0.8303(9) 0.4348(7) 0.3937(8) 0.115(2) Uani 1 1 d . U . . .
C46 C 0.7876(10) 0.3651(7) 0.3594(7) 0.125(3) Uani 1 1 d . U . . .
H46A H 0.807415 0.365522 0.317069 0.188 Uiso 1 1 calc R U . . .
H46B H 0.809589 0.318559 0.379315 0.188 Uiso 1 1 calc R U . . .
H46C H 0.718998 0.367388 0.360336 0.188 Uiso 1 1 calc R U . . .
C47 C 0.9330(10) 0.4321(8) 0.3850(9) 0.142(4) Uani 1 1 d . U . . .
H47A H 0.945487 0.428569 0.341505 0.213 Uiso 1 1 calc R U . . .
H47B H 0.961997 0.478161 0.401733 0.213 Uiso 1 1 calc R U . . .
H47C H 0.959467 0.387950 0.406172 0.213 Uiso 1 1 calc R U . . .
C48 C 0.8053(12) 0.4402(7) 0.4580(7) 0.135(4) Uani 1 1 d . U . . .
H48A H 0.832694 0.397541 0.480575 0.202 Uiso 1 1 calc R U . . .
H48B H 0.829592 0.487664 0.475126 0.202 Uiso 1 1 calc R U . . .
H48C H 0.736875 0.439102 0.461048 0.202 Uiso 1 1 calc R U . . .
C49 C 0.8624(9) 0.6762(9) 0.4579(8) 0.134(3) Uani 1 1 d . U . . .
C50 C 0.9641(9) 0.6979(10) 0.4591(8) 0.152(4) Uani 1 1 d . U . . .
H50A H 0.973929 0.741138 0.486307 0.229 Uiso 1 1 calc R U . . .
H50B H 1.002050 0.655133 0.473732 0.229 Uiso 1 1 calc R U . . .
H50C H 0.982649 0.711538 0.417889 0.229 Uiso 1 1 calc R U . . .
C51 C 0.8003(9) 0.7407(9) 0.4390(8) 0.141(4) Uani 1 1 d . U . . .
H51A H 0.809742 0.782794 0.467508 0.212 Uiso 1 1 calc R U . . .
H51B H 0.815947 0.757085 0.397921 0.212 Uiso 1 1 calc R U . . .
H51C H 0.734634 0.724502 0.439272 0.212 Uiso 1 1 calc R U . . .
C52 C 0.8344(11) 0.6527(10) 0.5189(8) 0.153(4) Uani 1 1 d . U . . .
H52A H 0.841498 0.695359 0.547066 0.230 Uiso 1 1 calc R U . . .
H52B H 0.768719 0.636369 0.517215 0.230 Uiso 1 1 calc R U . . .
H52C H 0.874223 0.610810 0.533014 0.230 Uiso 1 1 calc R U . . .
C53 C 0.4253(17) 0.4403(10) 0.4426(8) 0.083(3) Uani 0.5 1 d . U P A 1

loop_
_atom_site_aniso_label
_atom_site_aniso_U_11
_atom_site_aniso_U_22
_atom_site_aniso_U_33
_atom_site_aniso_U_23
_atom_site_aniso_U_13
_atom_site_aniso_U_12
U1 0.06040(15) 0.03974(13) 0.03905(13) 0.00912(6) 0.01618(8) 0.00584(7)
K1 0.0528(6) 0.0485(6) 0.0463(6) 0.0111(5) 0.0126(5) 0.0069(5)
Si1 0.0595(12) 0.116(2) 0.0810(15) -0.0048(14) -0.0209(11) -0.0217(12)
Si2 0.0919(13) 0.0414(9) 0.0642(11) 0.0099(7) 0.0349(10) 0.0181(9)
Si3 0.0388(8) 0.0622(10) 0.0915(14) 0.0010(10) -0.0006(8) 0.0075(7)
O1 0.057(3) 0.067(3) 0.060(3) 0.003(2) -0.004(2) -0.014(2)
O2 0.091(4) 0.120(4) 0.063(3) 0.015(3) -0.029(3) 0.012(3)
O3 0.048(3) 0.308(12) 0.189(8) -0.031(7) -0.022(4) -0.038(4)
O4 0.147(6) 0.126(5) 0.097(4) -0.028(4) -0.021(4) -0.057(4)
O21 0.115(4) 0.040(2) 0.067(3) 0.0108(19) 0.041(3) 0.025(2)
O22 0.186(7) 0.133(6) 0.097(4) -0.053(4) 0.028(4) 0.015(5)
O23 0.128(4) 0.048(2) 0.094(3) 0.011(2) 0.064(3) 0.014(3)
O24 0.112(4) 0.099(4) 0.131(5) 0.005(4) 0.057(4) 0.053(4)
O41 0.047(2) 0.058(2) 0.055(2) 0.0034(19) 0.0041(17) 0.0059(18)
O42 0.054(2) 0.055(2) 0.086(3) -0.003(2) 0.031(2) -0.0014(19)
O43 0.084(4) 0.075(3) 0.136(5) 0.004(3) 0.012(3) 0.040(3)
O44 0.062(3) 0.137(5) 0.165(6) -0.045(5) -0.038(4) 0.009(3)
O45 0.112(8) 0.059(5) 0.037(4) 0.020(4) -0.006(4) -0.029(5)
O46 0.111(8) 0.094(7) 0.097(7) 0.032(6) 0.034(6) 0.006(6)
C1 0.119(4) 0.144(5) 0.075(4) 0.017(4) -0.037(3) 0.023(4)
C2 0.150(7) 0.156(8) 0.083(6) 0.040(6) -0.020(5) 0.013(6)
C3 0.157(8) 0.169(8) 0.098(6) 0.019(6) -0.042(6) 0.054(7)
C4 0.140(8) 0.181(8) 0.081(6) 0.000(6) -0.049(6) 0.014(7)
C5 0.066(4) 0.321(12) 0.207(9) -0.033(7) -0.010(5) -0.050(5)
C6 0.098(7) 0.344(14) 0.236(12) -0.039(10) 0.008(8) -0.038(8)
C7 0.111(8) 0.345(15) 0.231(11) -0.054(10) -0.003(8) -0.080(9)
C8 0.091(7) 0.328(14) 0.220(11) -0.010(10) 0.031(8) -0.061(8)
C9 0.170(6) 0.127(5) 0.104(5) -0.029(4) -0.012(5) -0.038(5)
C10 0.208(10) 0.149(9) 0.119(7) -0.044(7) -0.011(8) -0.035(8)
C11 0.213(10) 0.137(9) 0.124(7) -0.013(6) 0.007(8) -0.012(8)
C12 0.160(8) 0.126(8) 0.115(7) -0.023(7) -0.008(7) -0.014(7)
C21 0.212(7) 0.154(6) 0.112(5) -0.039(5) 0.028(5) 0.010(6)
C22 0.201(10) 0.175(9) 0.118(8) -0.005(8) 0.052(8) 0.025(8)
C23 0.220(10) 0.202(10) 0.138(8) -0.021(9) 0.015(8) -0.021(9)
C24 0.261(11) 0.177(9) 0.125(8) -0.050(8) 0.062(8) 0.024(9)
C25 0.140(4) 0.060(3) 0.108(4) 0.014(3) 0.055(4) 0.008(3)
C26 0.146(7) 0.064(5) 0.118(6) 0.016(5) 0.046(6) 0.010(5)
C27 0.146(7) 0.065(6) 0.115(6) 0.015(5) 0.041(6) 0.001(6)
C28 0.146(6) 0.072(6) 0.118(7) 0.017(6) 0.042(6) -0.002(5)
C29 0.134(6) 0.068(6) 0.115(6) 0.021(5) 0.047(6) 0.002(5)
C30 0.142(7) 0.063(6) 0.109(6) 0.025(5) 0.045(6) 0.005(6)
C31 0.142(7) 0.069(6) 0.116(6) 0.017(5) 0.040(6) 0.005(6)
C32 0.114(4) 0.134(5) 0.159(6) 0.000(5) 0.051(4) 0.053(4)
C33 0.099(6) 0.159(9) 0.163(8) -0.002(7) 0.018(6) 0.049(7)
C34 0.132(8) 0.164(8) 0.203(10) -0.004(8) 0.036(8) 0.074(7)
C35 0.137(8) 0.171(9) 0.183(9) -0.008(8) 0.060(7) 0.013(7)
C41 0.075(3) 0.079(3) 0.105(4) -0.006(3) 0.050(3) -0.006(3)
C42 0.112(6) 0.101(5) 0.107(6) 0.008(5) 0.060(5) -0.009(5)
C43 0.117(6) 0.096(6) 0.109(6) -0.017(5) 0.048(5) -0.003(5)
C44 0.083(5) 0.148(8) 0.144(7) -0.005(7) 0.052(5) -0.005(5)
C45 0.108(4) 0.089(4) 0.150(5) 0.009(4) 0.006(4) 0.053(3)
C46 0.140(7) 0.084(5) 0.153(8) 0.009(5) 0.015(7) 0.042(5)
C47 0.110(6) 0.132(8) 0.184(9) 0.001(7) -0.010(6) 0.065(6)
C48 0.153(8) 0.104(7) 0.147(7) 0.012(6) -0.009(7) 0.065(6)
C49 0.079(4) 0.147(6) 0.173(6) -0.051(5) -0.040(4) -0.005(4)
C50 0.089(6) 0.170(9) 0.196(9) -0.046(8) -0.048(6) -0.017(6)
C51 0.098(6) 0.133(7) 0.190(9) -0.063(7) -0.037(7) -0.004(5)
C52 0.122(7) 0.170(9) 0.166(8) -0.065(7) -0.032(7) -0.015(7)
C53 0.120(8) 0.073(6) 0.056(5) 0.008(5) -0.002(5) -0.020(6)

loop_
_atom_type_symbol
_atom_type_description
_atom_type_scat_dispersion_real
_atom_type_scat_dispersion_imag
_atom_type_scat_source
C C 0.0181 0.0091 'International Tables Vol C Tables 4.2.6.8 and 6.1.1.4'
H H 0.0000 0.0000 'International Tables Vol C Tables 4.2.6.8 and 6.1.1.4'
K K 0.3868 1.0657 'International Tables Vol C Tables 4.2.6.8 and 6.1.1.4'
O O 0.0492 0.0322 'International Tables Vol C Tables 4.2.6.8 and 6.1.1.4'
Si Si 0.2541 0.3302 'International Tables Vol C Tables 4.2.6.8 and 6.1.1.4'
U U -4.3638 13.4090 'International Tables Vol C Tables 4.2.6.8 and 6.1.1.4'

loop_
_exptl_crystal_face_index_h
_exptl_crystal_face_index_k
_exptl_crystal_face_index_l
_exptl_crystal_face_perp_dist
0 -4 -13 0.1128
-2 -10 -7 0.1229
2 -11 1 0.0968
1 -8 -10 0.1092
2 3 -14 0.0993
8 6 -5 0.1146
-3 11 -3 0.1094
-8 6 -1 0.1495
-8 -3 -4 0.1473
3 -7 10 0.0869
-2 -11 2 0.0974
0 10 -6 0.0941
-5 -1 -12 0.1315
5 -9 -4 0.1181
-2 3 14 0.0498
-8 2 8 0.1229
1 11 4 0.0728
8 0 -8 0.1183
6 4 9 0.0939
9 -1 2 0.1010

loop_
_geom_angle_atom_site_label_1
_geom_angle_atom_site_label_2
_geom_angle_atom_site_label_3
_geom_angle
_geom_angle_site_symmetry_1
_geom_angle_site_symmetry_3
O45 U1 O45 73.3(5) 3_666 .
O46 U1 O41 155.8(5) . .
O45 U1 O41 124.6(4) 3_666 .
O45 U1 O41 106.3(4) . .
O46 U1 O21 99.4(4) . .
O45 U1 O21 95.6(3) 3_666 .
O45 U1 O21 164.4(4) . .
O41 U1 O21 88.96(19) . .
O46 U1 O1 111.8(5) . .
O45 U1 O1 144.2(4) 3_666 .
O45 U1 O1 95.7(3) . .
O41 U1 O1 91.12(18) . .
O21 U1 O1 87.0(2) . .
O45 U1 O46 63.2(5) 3_666 3_666
O45 U1 O46 31.1(5) . 3_666
O41 U1 O46 88.0(4) . 3_666
O21 U1 O46 151.1(5) . 3_666
O1 U1 O46 121.8(5) . 3_666
O46 U1 C53 61.7(7) . 3_666
O45 U1 C53 29.9(6) 3_666 3_666
O45 U1 C53 77.8(5) . 3_666
O41 U1 C53 94.8(5) . 3_666
O21 U1 C53 98.1(4) . 3_666
O1 U1 C53 172.2(4) . 3_666
O46 U1 C53 53.5(6) 3_666 3_666
O45 U1 C53 78.2(5) 3_666 .
O45 U1 C53 29.9(6) . .
O41 U1 C53 128.6(5) . .
O21 U1 C53 138.5(6) . .
O1 U1 C53 76.5(4) . .
C53 U1 C53 95.8(6) 3_666 .
O45 U1 U1 36.9(3) 3_666 3_666
O45 U1 U1 36.4(3) . 3_666
O41 U1 U1 121.84(11) . 3_666
O21 U1 U1 131.59(12) . 3_666
O1 U1 U1 124.42(13) . 3_666
C53 U1 U1 47.9(4) 3_666 3_666
C53 U1 U1 47.9(4) . 3_666
O46 U1 K1 146.6(4) . .
O45 U1 K1 149.3(3) 3_666 .
O45 U1 K1 137.3(3) . .
O41 U1 K1 54.81(12) . .
O21 U1 K1 54.94(12) . .
O1 U1 K1 52.49(13) . .
O46 U1 K1 139.4(4) 3_666 .
C53 U1 K1 135.3(4) 3_666 .
C53 U1 K1 128.4(4) . .
U1 U1 K1 173.47(2) 3_666 .
O23 K1 O42 117.5(2) . .
O23 K1 O2 124.9(2) . .
O42 K1 O2 117.2(2) . .
O23 K1 O1 114.69(17) . .
O42 K1 O1 105.24(16) . .
O2 K1 O1 55.17(18) . .
O23 K1 O41 100.54(18) . .
O42 K1 O41 54.38(15) . .
O2 K1 O41 116.32(18) . .
O1 K1 O41 66.88(14) . .
O23 K1 O21 53.99(15) . .
O42 K1 O21 115.01(17) . .
O2 K1 O21 106.7(2) . .
O1 K1 O21 64.25(16) . .
O41 K1 O21 64.22(14) . .
O23 K1 Si1 123.68(17) . .
O42 K1 Si1 114.20(13) . .
O2 K1 Si1 27.58(16) . .
O1 K1 Si1 27.59(11) . .
O41 K1 Si1 91.75(11) . .
O21 K1 Si1 85.09(14) . .
O23 K1 Si3 110.43(18) . .
O42 K1 Si3 27.17(12) . .
O2 K1 Si3 121.28(16) . .
O1 K1 Si3 86.45(12) . .
O41 K1 Si3 27.24(9) . .
O21 K1 Si3 89.34(12) . .
Si1 K1 Si3 105.15(7) . .
O23 K1 Si2 26.92(12) . .
O42 K1 Si2 121.03(13) . .
O2 K1 Si2 117.67(17) . .
O1 K1 Si2 89.13(12) . .
O41 K1 Si2 82.86(10) . .
O21 K1 Si2 27.13(10) . .
Si1 K1 Si2 104.47(7) . .
Si3 K1 Si2 102.11(6) . .
O23 K1 U1 91.37(12) . .
O42 K1 U1 91.65(12) . .
O2 K1 U1 93.63(15) . .
O1 K1 U1 38.61(10) . .
O41 K1 U1 38.27(9) . .
O21 K1 U1 38.43(9) . .
Si1 K1 U1 66.09(5) . .
Si3 K1 U1 65.04(4) . .
Si2 K1 U1 65.12(4) . .
O1 Si1 O3 114.8(5) . .
O1 Si1 O2 104.6(3) . .
O3 Si1 O2 105.4(6) . .
O1 Si1 O4 113.6(4) . .
O3 Si1 O4 105.9(6) . .
O2 Si1 O4 112.4(5) . .
O1 Si1 K1 55.19(19) . .
O3 Si1 K1 123.0(5) . .
O2 Si1 K1 49.4(2) . .
O4 Si1 K1 130.3(4) . .
O21 Si2 O24 114.9(4) . .
O21 Si2 O22 115.3(5) . .
O24 Si2 O22 105.5(5) . .
O21 Si2 O23 104.2(3) . .
O24 Si2 O23 110.9(4) . .
O22 Si2 O23 105.6(5) . .
O21 Si2 K1 57.06(18) . .
O24 Si2 K1 125.8(3) . .
O22 Si2 K1 126.9(4) . .
O23 Si2 K1 47.3(2) . .
O41 Si3 O44 116.4(4) . .
O41 Si3 O42 104.9(2) . .
O44 Si3 O42 111.0(5) . .
O41 Si3 O43 113.8(3) . .
O44 Si3 O43 105.5(4) . .
O42 Si3 O43 104.7(4) . .
O41 Si3 K1 57.06(17) . .
O44 Si3 K1 128.5(3) . .
O42 Si3 K1 47.92(16) . .
O43 Si3 K1 124.2(3) . .
Si1 O1 U1 171.2(3) . .
Si1 O1 K1 97.2(2) . .
U1 O1 K1 88.90(15) . .
C1 O2 Si1 131.5(6) . .
C1 O2 K1 124.5(6) . .
Si1 O2 K1 103.0(2) . .
C5 O3 Si1 140.4(14) . .
C9 O4 Si1 132.8(7) . .
Si2 O21 U1 167.0(4) . .
Si2 O21 K1 95.8(2) . .
U1 O21 K1 86.63(15) . .
C21 O22 Si2 121.3(10) . .
C25 O23 Si2 131.1(5) . .
C25 O23 K1 123.1(5) . .
Si2 O23 K1 105.8(3) . .
C32 O24 Si2 134.2(7) . .
Si3 O41 U1 166.6(3) . .
Si3 O41 K1 95.7(2) . .
U1 O41 K1 86.92(14) . .
C41 O42 Si3 132.7(5) . .
C41 O42 K1 121.9(5) . .
Si3 O42 K1 104.9(2) . .
C45 O43 Si3 128.0(8) . .
C49 O44 Si3 131.9(7) . .
C53 O45 U1 94.1(10) . 3_666
C53 O45 U1 93.1(10) . .
U1 O45 U1 106.7(5) 3_666 .
U1 O46 U1 106.3(6) . 3_666
O2 C1 C3 106.5(8) . .
O2 C1 C2 105.8(8) . .
C3 C1 C2 112.1(9) . .
O2 C1 C4 110.0(9) . .
C3 C1 C4 111.0(8) . .
C2 C1 C4 111.1(9) . .
C1 C2 H2A 109.5 . .
C1 C2 H2B 109.5 . .
H2A C2 H2B 109.5 . .
C1 C2 H2C 109.5 . .
H2A C2 H2C 109.5 . .
H2B C2 H2C 109.5 . .
C1 C3 H3A 109.5 . .
C1 C3 H3B 109.5 . .
H3A C3 H3B 109.5 . .
C1 C3 H3C 109.5 . .
H3A C3 H3C 109.5 . .
H3B C3 H3C 109.5 . .
C1 C4 H4A 109.5 . .
C1 C4 H4B 109.5 . .
H4A C4 H4B 109.5 . .
C1 C4 H4C 109.5 . .
H4A C4 H4C 109.5 . .
H4B C4 H4C 109.5 . .
O3 C5 C7 113.7(15) . .
O3 C5 C8 110.4(13) . .
C7 C5 C8 105.6(13) . .
O3 C5 C6 120.1(17) . .
C7 C5 C6 103.5(11) . .
C8 C5 C6 102.1(12) . .
C5 C6 H6A 109.5 . .
C5 C6 H6B 109.5 . .
H6A C6 H6B 109.5 . .
C5 C6 H6C 109.5 . .
H6A C6 H6C 109.5 . .
H6B C6 H6C 109.5 . .
C5 C7 H7A 109.5 . .
C5 C7 H7B 109.5 . .
H7A C7 H7B 109.5 . .
C5 C7 H7C 109.5 . .
H7A C7 H7C 109.5 . .
H7B C7 H7C 109.5 . .
C5 C8 H8A 109.5 . .
C5 C8 H8B 109.5 . .
H8A C8 H8B 109.5 . .
C5 C8 H8C 109.5 . .
H8A C8 H8C 109.5 . .
H8B C8 H8C 109.5 . .
O4 C9 C11 105.7(14) . .
O4 C9 C12 110.2(13) . .
C11 C9 C12 111.3(12) . .
O4 C9 C10 106.2(13) . .
C11 C9 C10 111.7(11) . .
C12 C9 C10 111.4(11) . .
C9 C10 H10A 109.5 . .
C9 C10 H10B 109.5 . .
H10A C10 H10B 109.5 . .
C9 C10 H10C 109.5 . .
H10A C10 H10C 109.5 . .
H10B C10 H10C 109.5 . .
C9 C11 H11A 109.5 . .
C9 C11 H11B 109.5 . .
H11A C11 H11B 109.5 . .
C9 C11 H11C 109.5 . .
H11A C11 H11C 109.5 . .
H11B C11 H11C 109.5 . .
C9 C12 H12A 109.5 . .
C9 C12 H12B 109.5 . .
H12A C12 H12B 109.5 . .
C9 C12 H12C 109.5 . .
H12A C12 H12C 109.5 . .
H12B C12 H12C 109.5 . .
O22 C21 C23 98.3(13) . .
O22 C21 C24 106.3(11) . .
C23 C21 C24 115.0(11) . .
O22 C21 C22 121.0(12) . .
C23 C21 C22 109.4(10) . .
C24 C21 C22 107.0(10) . .
C21 C22 H22A 109.5 . .
C21 C22 H22B 109.5 . .
H22A C22 H22B 109.5 . .
C21 C22 H22C 109.5 . .
H22A C22 H22C 109.5 . .
H22B C22 H22C 109.5 . .
C21 C23 H23A 109.5 . .
C21 C23 H23B 109.5 . .
H23A C23 H23B 109.5 . .
C21 C23 H23C 109.5 . .
H23A C23 H23C 109.5 . .
H23B C23 H23C 109.5 . .
C21 C24 H24A 109.5 . .
C21 C24 H24B 109.5 . .
H24A C24 H24B 109.5 . .
C21 C24 H24C 109.5 . .
H24A C24 H24C 109.5 . .
H24B C24 H24C 109.5 . .
C31 C25 O23 117.1(12) . .
C28 C25 O23 119.3(11) . .
C31 C25 C29 113.9(10) . .
O23 C25 C29 104.4(10) . .
C28 C25 C26 113.4(10) . .
O23 C25 C26 108.4(10) . .
C31 C25 C27 111.3(10) . .
O23 C25 C27 107.6(10) . .
C29 C25 C27 101.0(10) . .
C28 C25 C30 111.1(10) . .
O23 C25 C30 102.5(9) . .
C26 C25 C30 100.0(9) . .
C25 C26 H26A 109.5 . .
C25 C26 H26B 109.5 . .
H26A C26 H26B 109.5 . .
C25 C26 H26C 109.5 . .
H26A C26 H26C 109.5 . .
H26B C26 H26C 109.5 . .
C25 C27 H27A 109.5 . .
C25 C27 H27B 109.5 . .
H27A C27 H27B 109.5 . .
C25 C27 H27C 109.5 . .
H27A C27 H27C 109.5 . .
H27B C27 H27C 109.5 . .
C25 C28 H28A 109.5 . .
C25 C28 H28B 109.5 . .
H28A C28 H28B 109.5 . .
C25 C28 H28C 109.5 . .
H28A C28 H28C 109.5 . .
H28B C28 H28C 109.5 . .
C25 C29 H29A 109.5 . .
C25 C29 H29B 109.5 . .
H29A C29 H29B 109.5 . .
C25 C29 H29C 109.5 . .
H29A C29 H29C 109.5 . .
H29B C29 H29C 109.5 . .
C25 C30 H30A 109.5 . .
C25 C30 H30B 109.5 . .
H30A C30 H30B 109.5 . .
C25 C30 H30C 109.5 . .
H30A C30 H30C 109.5 . .
H30B C30 H30C 109.5 . .
C25 C31 H31A 109.5 . .
C25 C31 H31B 109.5 . .
H31A C31 H31B 109.5 . .
C25 C31 H31C 109.5 . .
H31A C31 H31C 109.5 . .
H31B C31 H31C 109.5 . .
O24 C32 C35 105.5(11) . .
O24 C32 C33 110.9(9) . .
C35 C32 C33 109.6(13) . .
O24 C32 C34 105.9(11) . .
C35 C32 C34 113.2(12) . .
C33 C32 C34 111.5(12) . .
C32 C33 H33A 109.5 . .
C32 C33 H33B 109.5 . .
H33A C33 H33B 109.5 . .
C32 C33 H33C 109.5 . .
H33A C33 H33C 109.5 . .
H33B C33 H33C 109.5 . .
C32 C34 H34A 109.5 . .
C32 C34 H34B 109.5 . .
H34A C34 H34B 109.5 . .
C32 C34 H34C 109.5 . .
H34A C34 H34C 109.5 . .
H34B C34 H34C 109.5 . .
C32 C35 H35A 109.5 . .
C32 C35 H35B 109.5 . .
H35A C35 H35B 109.5 . .
C32 C35 H35C 109.5 . .
H35A C35 H35C 109.5 . .
H35B C35 H35C 109.5 . .
O42 C41 C44 113.9(9) . .
O42 C41 C42 107.4(7) . .
C44 C41 C42 112.9(9) . .
O42 C41 C43 107.2(7) . .
C44 C41 C43 110.9(9) . .
C42 C41 C43 103.9(9) . .
C41 C42 H42A 109.5 . .
C41 C42 H42B 109.5 . .
H42A C42 H42B 109.5 . .
C41 C42 H42C 109.5 . .
H42A C42 H42C 109.5 . .
H42B C42 H42C 109.5 . .
C41 C43 H43A 109.5 . .
C41 C43 H43B 109.5 . .
H43A C43 H43B 109.5 . .
C41 C43 H43C 109.5 . .
H43A C43 H43C 109.5 . .
H43B C43 H43C 109.5 . .
C41 C44 H44A 109.5 . .
C41 C44 H44B 109.5 . .
H44A C44 H44B 109.5 . .
C41 C44 H44C 109.5 . .
H44A C44 H44C 109.5 . .
H44B C44 H44C 109.5 . .
C48 C45 O43 113.3(9) . .
C48 C45 C47 113.1(14) . .
O43 C45 C47 107.8(12) . .
C48 C45 C46 114.5(13) . .
O43 C45 C46 100.7(11) . .
C47 C45 C46 106.6(11) . .
C45 C46 H46A 109.5 . .
C45 C46 H46B 109.5 . .
H46A C46 H46B 109.5 . .
C45 C46 H46C 109.5 . .
H46A C46 H46C 109.5 . .
H46B C46 H46C 109.5 . .
C45 C47 H47A 109.5 . .
C45 C47 H47B 109.5 . .
H47A C47 H47B 109.5 . .
C45 C47 H47C 109.5 . .
H47A C47 H47C 109.5 . .
H47B C47 H47C 109.5 . .
C45 C48 H48A 109.5 . .
C45 C48 H48B 109.5 . .
H48A C48 H48B 109.5 . .
C45 C48 H48C 109.5 . .
H48A C48 H48C 109.5 . .
H48B C48 H48C 109.5 . .
O44 C49 C52 108.3(14) . .
O44 C49 C51 111.8(10) . .
C52 C49 C51 107.1(15) . .
O44 C49 C50 107.5(12) . .
C52 C49 C50 110.1(13) . .
C51 C49 C50 111.9(15) . .
C49 C50 H50A 109.5 . .
C49 C50 H50B 109.5 . .
H50A C50 H50B 109.5 . .
C49 C50 H50C 109.5 . .
H50A C50 H50C 109.5 . .
H50B C50 H50C 109.5 . .
C49 C51 H51A 109.5 . .
C49 C51 H51B 109.5 . .
H51A C51 H51B 109.5 . .
C49 C51 H51C 109.5 . .
H51A C51 H51C 109.5 . .
H51B C51 H51C 109.5 . .
C49 C52 H52A 109.5 . .
C49 C52 H52B 109.5 . .
H52A C52 H52B 109.5 . .
C49 C52 H52C 109.5 . .
H52A C52 H52C 109.5 . .
H52B C52 H52C 109.5 . .
O45 C53 U1 56.0(8) . 3_666
O45 C53 U1 57.0(8) . .
U1 C53 U1 84.2(6) 3_666 .

loop_
_geom_bond_atom_site_label_1
_geom_bond_atom_site_label_2
_geom_bond_distance
_geom_bond_site_symmetry_2
U1 O46 2.115(13) .
U1 O45 2.174(10) 3_666
U1 O45 2.198(10) .
U1 O41 2.212(4) .
U1 O21 2.221(5) .
U1 O1 2.226(5) .
U1 O46 2.266(14) 3_666
U1 C53 2.616(18) 3_666
U1 C53 2.617(18) .
U1 U1 3.5074(3) 3_666
U1 K1 3.5662(12) .
K1 O23 2.647(6) .
K1 O42 2.658(5) .
K1 O2 2.665(6) .
K1 O1 2.829(5) .
K1 O41 2.919(5) .
K1 O21 2.924(5) .
K1 Si1 3.419(3) .
K1 Si3 3.461(2) .
K1 Si2 3.466(2) .
Si1 O1 1.596(5) .
Si1 O3 1.596(9) .
Si1 O2 1.624(8) .
Si1 O4 1.626(10) .
Si2 O21 1.589(5) .
Si2 O24 1.596(7) .
Si2 O22 1.613(10) .
Si2 O23 1.631(6) .
Si3 O41 1.592(5) .
Si3 O44 1.602(7) .
Si3 O42 1.635(6) .
Si3 O43 1.637(7) .
O2 C1 1.463(10) .
O3 C5 1.351(19) .
O4 C9 1.47(2) .
O22 C21 1.458(11) .
O23 C25 1.432(10) .
O24 C32 1.430(13) .
O42 C41 1.450(9) .
O43 C45 1.474(13) .
O44 C49 1.443(15) .
O45 C53 1.31(3) .
C1 C3 1.528(13) .
C1 C2 1.528(13) .
C1 C4 1.531(12) .
C2 H2A 0.9800 .
C2 H2B 0.9800 .
C2 H2C 0.9800 .
C3 H3A 0.9800 .
C3 H3B 0.9800 .
C3 H3C 0.9800 .
C4 H4A 0.9800 .
C4 H4B 0.9800 .
C4 H4C 0.9800 .
C5 C7 1.479(12) .
C5 C8 1.484(13) .
C5 C6 1.509(12) .
C6 H6A 0.9800 .
C6 H6B 0.9800 .
C6 H6C 0.9800 .
C7 H7A 0.9800 .
C7 H7B 0.9800 .
C7 H7C 0.9800 .
C8 H8A 0.9800 .
C8 H8B 0.9800 .
C8 H8C 0.9800 .
C9 C11 1.482(14) .
C9 C12 1.485(14) .
C9 C10 1.500(13) .
C10 H10A 0.9800 .
C10 H10B 0.9800 .
C10 H10C 0.9800 .
C11 H11A 0.9800 .
C11 H11B 0.9800 .
C11 H11C 0.9800 .
C12 H12A 0.9800 .
C12 H12B 0.9800 .
C12 H12C 0.9800 .
C21 C23 1.472(12) .
C21 C24 1.484(12) .
C21 C22 1.533(12) .
C22 H22A 0.9800 .
C22 H22B 0.9800 .
C22 H22C 0.9800 .
C23 H23A 0.9800 .
C23 H23B 0.9800 .
C23 H23C 0.9800 .
C24 H24A 0.9800 .
C24 H24B 0.9800 .
C24 H24C 0.9800 .
C25 C31 1.423(14) .
C25 C28 1.428(14) .
C25 C29 1.551(14) .
C25 C26 1.561(14) .
C25 C27 1.576(15) .
C25 C30 1.586(14) .
C26 H26A 0.9800 .
C26 H26B 0.9800 .
C26 H26C 0.9800 .
C27 H27A 0.9800 .
C27 H27B 0.9800 .
C27 H27C 0.9800 .
C28 H28A 0.9800 .
C28 H28B 0.9800 .
C28 H28C 0.9800 .
C29 H29A 0.9800 .
C29 H29B 0.9800 .
C29 H29C 0.9800 .
C30 H30A 0.9800 .
C30 H30B 0.9800 .
C30 H30C 0.9800 .
C31 H31A 0.9800 .
C31 H31B 0.9800 .
C31 H31C 0.9800 .
C32 C35 1.531(12) .
C32 C33 1.543(11) .
C32 C34 1.550(11) .
C33 H33A 0.9800 .
C33 H33B 0.9800 .
C33 H33C 0.9800 .
C34 H34A 0.9800 .
C34 H34B 0.9800 .
C34 H34C 0.9800 .
C35 H35A 0.9800 .
C35 H35B 0.9800 .
C35 H35C 0.9800 .
C41 C44 1.457(12) .
C41 C42 1.518(12) .
C41 C43 1.562(12) .
C42 H42A 0.9800 .
C42 H42B 0.9800 .
C42 H42C 0.9800 .
C43 H43A 0.9800 .
C43 H43B 0.9800 .
C43 H43C 0.9800 .
C44 H44A 0.9800 .
C44 H44B 0.9800 .
C44 H44C 0.9800 .
C45 C48 1.47(2) .
C45 C47 1.484(19) .
C45 C46 1.561(19) .
C46 H46A 0.9800 .
C46 H46B 0.9800 .
C46 H46C 0.9800 .
C47 H47A 0.9800 .
C47 H47B 0.9800 .
C47 H47C 0.9800 .
C48 H48A 0.9800 .
C48 H48B 0.9800 .
C48 H48C 0.9800 .
C49 C52 1.47(2) .
C49 C51 1.50(2) .
C49 C50 1.499(17) .
C50 H50A 0.9800 .
C50 H50B 0.9800 .
C50 H50C 0.9800 .
C51 H51A 0.9800 .
C51 H51B 0.9800 .
C51 H51C 0.9800 .
C52 H52A 0.9800 .
C52 H52B 0.9800 .
C52 H52C 0.9800 .

loop_
_geom_torsion_atom_site_label_1
_geom_torsion_atom_site_label_2
_geom_torsion_atom_site_label_3
_geom_torsion_atom_site_label_4
_geom_torsion
_geom_torsion_site_symmetry_1
_geom_torsion_site_symmetry_4
O3 Si1 O1 K1 -114.2(6) . .
O2 Si1 O1 K1 0.8(4) . .
O4 Si1 O1 K1 123.7(4) . .
O1 Si1 O2 C1 -169.3(8) . .
O3 Si1 O2 C1 -47.8(10) . .
O4 Si1 O2 C1 67.0(10) . .
K1 Si1 O2 C1 -168.4(11) . .
O1 Si1 O2 K1 -0.8(4) . .
O3 Si1 O2 K1 120.6(5) . .
O4 Si1 O2 K1 -124.6(4) . .
O1 Si1 O3 C5 -69.5(18) . .
O2 Si1 O3 C5 175.9(16) . .
O4 Si1 O3 C5 56.7(18) . .
K1 Si1 O3 C5 -132.8(16) . .
O1 Si1 O4 C9 -40.7(12) . .
O3 Si1 O4 C9 -167.5(12) . .
O2 Si1 O4 C9 77.9(12) . .
K1 Si1 O4 C9 22.9(13) . .
O24 Si2 O21 U1 -141.9(13) . .
O22 Si2 O21 U1 -18.7(15) . .
O23 Si2 O21 U1 96.5(13) . .
K1 Si2 O21 U1 100.3(14) . .
O24 Si2 O21 K1 117.8(4) . .
O22 Si2 O21 K1 -119.0(4) . .
O23 Si2 O21 K1 -3.8(4) . .
O21 Si2 O22 C21 -76.7(10) . .
O24 Si2 O22 C21 51.3(11) . .
O23 Si2 O22 C21 168.9(9) . .
K1 Si2 O22 C21 -143.3(8) . .
O21 Si2 O23 C25 -173.3(9) . .
O24 Si2 O23 C25 62.5(10) . .
O22 Si2 O23 C25 -51.4(10) . .
K1 Si2 O23 C25 -177.6(11) . .
O21 Si2 O23 K1 4.3(4) . .
O24 Si2 O23 K1 -119.9(4) . .
O22 Si2 O23 K1 126.2(4) . .
O21 Si2 O24 C32 -38.7(12) . .
O22 Si2 O24 C32 -166.9(11) . .
O23 Si2 O24 C32 79.2(11) . .
K1 Si2 O24 C32 27.5(12) . .
O44 Si3 O41 U1 -138.7(12) . .
O42 Si3 O41 U1 98.2(12) . .
O43 Si3 O41 U1 -15.7(13) . .
K1 Si3 O41 U1 100.8(12) . .
O44 Si3 O41 K1 120.5(4) . .
O42 Si3 O41 K1 -2.6(3) . .
O43 Si3 O41 K1 -116.5(3) . .
O41 Si3 O42 C41 -169.1(7) . .
O44 Si3 O42 C41 64.4(8) . .
O43 Si3 O42 C41 -49.0(8) . .
K1 Si3 O42 C41 -172.1(8) . .
O41 Si3 O42 K1 3.0(3) . .
O44 Si3 O42 K1 -123.5(4) . .
O43 Si3 O42 K1 123.1(3) . .
O41 Si3 O43 C45 -79.4(10) . .
O44 Si3 O43 C45 49.4(11) . .
O42 Si3 O43 C45 166.7(9) . .
K1 Si3 O43 C45 -144.6(9) . .
O41 Si3 O44 C49 -39.2(16) . .
O42 Si3 O44 C49 80.7(15) . .
O43 Si3 O44 C49 -166.4(14) . .
K1 Si3 O44 C49 28.4(17) . .
Si1 O2 C1 C3 85.6(11) . .
K1 O2 C1 C3 -80.6(10) . .
Si1 O2 C1 C2 -154.8(8) . .
K1 O2 C1 C2 38.9(10) . .
Si1 O2 C1 C4 -34.8(13) . .
K1 O2 C1 C4 158.9(7) . .
Si1 O3 C5 C7 -94(2) . .
Si1 O3 C5 C8 25(2) . .
Si1 O3 C5 C6 143.1(16) . .
Si1 O4 C9 C11 88.0(13) . .
Si1 O4 C9 C12 -32.4(15) . .
Si1 O4 C9 C10 -153.2(10) . .
Si2 O22 C21 C23 141.7(10) . .
Si2 O22 C21 C24 -99.1(11) . .
Si2 O22 C21 C22 23.1(16) . .
Si2 O23 C25 C31 -95.5(13) . .
K1 O23 C25 C31 87.2(12) . .
Si2 O23 C25 C28 87.8(13) . .
K1 O23 C25 C28 -89.5(12) . .
Si2 O23 C25 C29 137.5(11) . .
K1 O23 C25 C29 -39.8(12) . .
Si2 O23 C25 C26 -43.9(13) . .
K1 O23 C25 C26 138.8(9) . .
Si2 O23 C25 C27 30.7(13) . .
K1 O23 C25 C27 -146.6(10) . .
Si2 O23 C25 C30 -149.1(10) . .
K1 O23 C25 C30 33.6(11) . .
Si2 O24 C32 C35 88.4(13) . .
Si2 O24 C32 C33 -30.2(17) . .
Si2 O24 C32 C34 -151.4(10) . .
Si3 O42 C41 C44 -31.4(12) . .
K1 O42 C41 C44 157.6(8) . .
Si3 O42 C41 C42 -157.3(7) . .
K1 O42 C41 C42 31.8(10) . .
Si3 O42 C41 C43 91.6(9) . .
K1 O42 C41 C43 -79.4(8) . .
Si3 O43 C45 C48 25.5(17) . .
Si3 O43 C45 C47 -100.4(12) . .
Si3 O43 C45 C46 148.1(8) . .
Si3 O44 C49 C52 86.8(16) . .
Si3 O44 C49 C51 -31(2) . .
Si3 O44 C49 C50 -154.2(12) . .
U1 O45 C53 U1 -107.0(6) . 3_666
U1 O45 C53 U1 107.0(6) 3_666 .
